data_7226351
loop_
_publ_author_name
'Ludwig, Jennifer'
'Marino, Cyril'
'Haering, Dominik'
'Stinner, Christoph'
'Nordlund, Dennis'
'Doeff, Marca'
'Gasteiger, Hubert A.'
'Nilges, Tom'

_publ_section_title
;
 Facile, ethylene glycol-promoted microwave-assisted solvothermal
 synthesis of high-performance LiCoPO4as a high-voltage cathode material
 for lithium-ion batteries
;
_journal_name_full 'RSC Adv.'
_journal_paper_doi 10.1039/C6RA19767A
_journal_year 2016
_chemical_formula_analytical 'Co1 Li1 O4 P1'
_chemical_formula_moiety 'Co1 Li1 O4 P1'
_chemical_formula_structural 'Co1 Li1 O4 P1'
_chemical_formula_sum 'Co Li O4 P'
_chemical_formula_weight 160.8
_chemical_name_common 'lithium cobalt phosphate'
_chemical_name_systematic 'lithium cobalt phosphate'
_space_group_IT_number 62
_symmetry_cell_setting orthorhombic
_symmetry_Int_Tables_number 62
_symmetry_space_group_name_Hall '-P 2ac 2n'
_symmetry_space_group_name_H-M 'P n m a'
_audit_update_record
;
2016-08-19 deposited with the CCDC.
2016-08-23 downloaded from the CCDC.
;
_cell_angle_alpha 90
_cell_angle_beta 90
_cell_angle_gamma 90
_cell_formula_units_Z 4
_cell_length_a 10.1931(8)
_cell_length_b 5.9195(5)
_cell_length_c 4.6961(4)
_cell_measurement_temperature 298
_cell_volume 283.35(4)
_diffrn_ambient_temperature 298
_diffrn_detector 'linear PSD'
_diffrn_detector_type 'Dectris MYTHEN DCS 1K'
_diffrn_measurement_device 'X-ray powder diffractometer'
_diffrn_measurement_device_type 'Stoe STADI P'
_diffrn_radiation_monochromator Ge(111)
_diffrn_radiation_probe x-ray
_diffrn_radiation_type 'Mo K\a1'
_diffrn_radiation_wavelength 0.70930
_exptl_absorpt_coefficient_mu 6.414
_exptl_absorpt_correction_type cylinder
_exptl_absorpt_process_details 'Cromer, D. T.; Liberman, D. A., Acta Crystallogr., Sect. A 1981, A37, (2), 267-268.'
_exptl_crystal_colour violet
_exptl_crystal_density_diffrn 3.7704
_exptl_crystal_description 'hexagonal platelets'
_exptl_crystal_F_000 308
_exptl_crystal_recrystallization_method 'microwave-assisted solvothermal synthesis and intensive washing'
_pd_block_diffractogram_id LCP-MW-w_powder_data
_pd_char_colour violet
_pd_char_particle_morphology 'fine powder, hexagonal platelets'
_pd_instr_location
; Technical University of Munich
 Department of Chemistry 
 Lichtenbergstr. 4 
 85747 Garching 
 Germany
;
_pd_meas_2theta_range_inc 0.015
_pd_meas_2theta_range_max 69.931
_pd_meas_2theta_range_min 3.001
_pd_meas_number_of_points 4463
_pd_meas_scan_method step
_pd_proc_2theta_range_inc 0.015
_pd_proc_2theta_range_max 69.931
_pd_proc_2theta_range_min 3.001
_pd_proc_ls_background_function '35 Chebyshev polynoms'
_pd_proc_ls_pref_orient_corr none
_pd_proc_ls_profile_function Pseudo-Voigt
_pd_proc_ls_prof_R_factor 0.0633
_pd_proc_ls_prof_wR_expected 0.0557
_pd_proc_ls_prof_wR_factor 0.0856
_pd_spec_mounting 'sealed 0.5 mm capillary'
_pd_spec_mount_mode transmission
_pd_spec_shape cylinder
_refine_ls_goodness_of_fit_all 1.54
_refine_ls_number_constraints 0
_refine_ls_number_parameters 61
_refine_ls_number_restraints 0
_refine_ls_R_factor_all 0.0332
_refine_ls_R_factor_gt 0.0331
_refine_ls_shift/su_max 0.0412
_refine_ls_shift/su_mean 0.0020
_refine_ls_weighting_scheme sigma
_refine_ls_wR_factor_all 0.0358
_refine_ls_wR_factor_gt 0.0358
_cod_data_source_file c6ra19767a2.cif
_cod_data_source_block LCP-MW-w
_cod_depositor_comments
;
The following automatic conversions were performed:

'_diffrn_radiation_probe' value 'X-ray' changed to 'x-ray' according
to
/usr/data/users/saulius/crontab/automatic-downloads/rss-feeds/RSC/lib/dictionaries/cif_core.dic
dictionary named 'cif_core.dic' version 2.4.2 from 2011-04-26.

Automatic conversion script
Id: cif_fix_values 4268 2015-11-12 08:31:59Z antanas 
;
_cod_original_sg_symbol_Hall '-P -2xabc;-2yb;-2zac'
_cod_original_formula_sum 'Co1 Li1 O4 P1'
_cod_database_code 7226351

loop_
_space_group_symop_id
_space_group_symop_operation_xyz
1 x,y,z
2 -x+1/2,-y,z+1/2
3 -x,y+1/2,-z
4 x+1/2,-y+1/2,-z+1/2
5 -x,-y,-z
6 x+1/2,y,-z+1/2
7 x,-y+1/2,z
8 -x+1/2,y+1/2,z+1/2

loop_
_atom_site_label
_atom_site_type_symbol
_atom_site_fract_x
_atom_site_fract_y
_atom_site_fract_z
_atom_site_adp_type
_atom_site_U_iso_or_equiv
_atom_site_site_symmetry_multiplicity
_atom_site_occupancy
_atom_site_calc_flag
Li1 Li 0 0 0 Uiso 0.0139 4 1 d
Co1 Co 0.2214(3) 0.25 0.5224(8) Uiso 0.0087(12) 4 1 d
P1 P 0.4044(6) 0.25 0.0833(13) Uiso 0.0036(18) 4 1 d
O1 O 0.4048(17) 0.25 0.770(3) Uiso 0.003(2) 4 1 d
O2 O 0.0444(16) 0.25 0.294(3) Uiso 0.003(2) 4 1 d
O3 O 0.3365(11) 0.0485(16) 0.2160(17) Uiso 0.003(2) 8 1 d

loop_
_atom_type_symbol
_atom_type_scat_dispersion_real
_atom_type_scat_dispersion_imag
_atom_type_scat_source
Co 0.3505 0.9773 'International Tables Vol C tables 4.2.6.8 and 6.1.1.1'
Li 0.0000 0.0001 'International Tables Vol C tables 4.2.6.8 and 6.1.1.1'
O 0.0113 0.0062 'International Tables Vol C tables 4.2.6.8 and 6.1.1.1'
P 0.1037 0.0957 'International Tables Vol C tables 4.2.6.8 and 6.1.1.1'

loop_
_geom_angle_atom_site_label_1
_geom_angle_atom_site_label_2
_geom_angle_atom_site_label_3
_geom_angle_site_symmetry_1
_geom_angle_site_symmetry_3
_geom_angle
O1 Li1 O1 2_554 4_455 180.0(5)
O1 Li1 O2 2_554 . 90.0(4)
O1 Li1 O2 2_554 3_545 90.0(4)
O1 Li1 O3 2_554 2_554 85.7(5)
O1 Li1 O3 2_554 6_455 94.3(5)
O1 Li1 O2 4_455 . 90.0(4)
O1 Li1 O2 4_455 3_545 90.0(4)
O1 Li1 O3 4_455 2_554 94.3(5)
O1 Li1 O3 4_455 6_455 85.7(5)
O2 Li1 O2 . 3_545 180.0(5)
O2 Li1 O3 . 2_554 109.8(5)
O2 Li1 O3 . 6_455 70.2(5)
O2 Li1 O3 3_545 2_554 70.2(5)
O2 Li1 O3 3_545 6_455 109.8(5)
O3 Li1 O3 2_554 6_455 180.0(5)
O1 Co1 O2 . . 178.8(6)
O1 Co1 O3 . . 83.9(4)
O1 Co1 O3 . 2_555 90.6(4)
O1 Co1 O3 . 7_555 83.9(4)
O1 Co1 O3 . 8_555 90.6(4)
O2 Co1 O3 . . 97.1(4)
O2 Co1 O3 . 2_555 88.8(4)
O2 Co1 O3 . 7_555 97.1(4)
O2 Co1 O3 . 8_555 88.8(4)
O3 Co1 O3 . 2_555 88.6(4)
O3 Co1 O3 . 7_555 65.5(4)
O3 Co1 O3 . 8_555 153.9(4)
O3 Co1 O3 2_555 7_555 153.9(4)
O3 Co1 O3 2_555 8_555 116.9(4)
O3 Co1 O3 7_555 8_555 88.6(4)
O1 P1 O2 1_554 4_555 111.8(9)
O1 P1 O3 1_554 . 114.4(5)
O1 P1 O3 1_554 7_555 114.4(5)
O2 P1 O3 4_555 . 105.6(6)
O2 P1 O3 4_555 7_555 105.6(6)
O3 P1 O3 . 7_555 104.0(6)

loop_
_geom_bond_atom_site_label_1
_geom_bond_atom_site_label_2
_geom_bond_site_symmetry_2
_geom_bond_distance
Li1 O1 2_554 2.178(11)
Li1 O1 4_455 2.178(11)
Li1 O2 . 2.073(9)
Li1 O2 3_545 2.073(9)
Li1 O3 2_554 2.154(10)
Li1 O3 6_455 2.154(10)
Co1 O1 . 2.202(16)
Co1 O2 . 2.099(15)
Co1 O3 . 2.206(10)
Co1 O3 2_555 2.073(10)
Co1 O3 7_555 2.206(10)
Co1 O3 8_555 2.073(10)
P1 O1 1_554 1.470(15)
P1 O2 4_555 1.540(17)
P1 O3 . 1.514(11)
P1 O3 7_555 1.514(11)
